data_9004027
loop_
_publ_author_name
'Bindi, L.'
'Downs, R. T.'
'Harlow, G. E.'
'Safonov, O. G.'
'Litvin, Y. A.'
'Perchuk, L. L.'
'Uchida, H.'
'Menchetti, S.'

_publ_section_title
;
 Compressibility of synthetic potassium-rich clinopyroxene:
 In situ high-pressure single-crystal X-ray study
 Sample: 939-1, P = 8.11 GPa
;
_journal_name_full 'American Mineralogist'
_journal_page_first 802
_journal_page_last 808
_journal_paper_doi 10.2138/am.2006.2031
_journal_volume 91
_journal_year 2006
_chemical_formula_sum 'Al0.19 Ca0.88 K0.12 Mg0.83 O6 Si1.98'
_chemical_name_mineral Diopside
_space_group_IT_number 15
_symmetry_space_group_name_Hall '-C 2yc'
_symmetry_space_group_name_H-M 'C 1 2/c 1'
_cell_angle_alpha 90
_cell_angle_beta 105.344
_cell_angle_gamma 90
_cell_length_a 9.5089
_cell_length_b 8.6937
_cell_length_c 5.1545
_cell_formula_units_Z 4
_cell_volume 410.921
_database_code_amcsd 0004151
_diffrn_ambient_pressure 8.11e+06
_exptl_crystal_density_diffrn 3.505
_cod_original_formula_sum '(Ca.88 K.12) Mg.83 Al.19 Si1.98 O6'
_cod_database_code 9004027

loop_
_space_group_symop_operation_xyz
x,y,z
1/2+x,1/2+y,z
x,-y,1/2+z
1/2+x,1/2-y,1/2+z
-x,y,1/2-z
1/2-x,1/2+y,1/2-z
-x,-y,-z
1/2-x,1/2-y,-z

loop_
_atom_site_label
_atom_site_fract_x
_atom_site_fract_y
_atom_site_fract_z
_atom_site_occupancy
_atom_site_U_iso_or_equiv
Ca2 0.00000 0.30530 0.25000 0.88000 0.01077
K2 0.00000 0.30530 0.25000 0.12000 0.01077
Mg1 0.00000 0.90910 0.25000 0.83000 0.00798
Al1 0.00000 0.90910 0.25000 0.17000 0.00798
Si 0.28630 0.09470 0.22470 0.99000 0.00684
Al 0.28630 0.09470 0.22470 0.01000 0.00684
O1 0.11360 0.08530 0.13850 1.00000 0.01203
O2 0.35940 0.25660 0.31550 1.00000 0.01241
O3 0.35290 0.02070 0.98730 1.00000 0.01026

loop_
_cod_related_entry_id
_cod_related_entry_database
_cod_related_entry_code
1 AMCSD 0004151
